data_5900029
loop_
_publ_author_name
'Binnie, W. P.'
'Robertson, J. M.'

_publ_section_title
;
 The crystal structure of hexamethylenediamine dihydrochloride
;
_journal_issue 3
_journal_name_full 'Acta Crystallographica'
_journal_page_first 180
_journal_page_last 188
_journal_paper_doi 10.1107/S0365110X49000473
_journal_volume 2
_journal_year 1949
_chemical_formula_sum 'C6 H18 Cl2 N2'
_chemical_name_systematic 'Hexamethylendiamonium dichlorid'
_symmetry_Int_Tables_number 14
_symmetry_space_group_name_H-M 'P 1 21/c 1'
_cell_angle_alpha 90
_cell_angle_beta 90.8
_cell_angle_gamma 90
_cell_formula_units_Z 4
_cell_length_a 4.60
_cell_length_b 14.19
_cell_length_c 15.68
_cod_data_source_file 029_hexamethylendiamonium_dichlorid.cif
_cod_data_source_block hexamethylendiamonium_dichlorid
_cod_depositor_comments
;
 Added the _citation_author_ordinal data item to the CITATION_AUTHOR loop
 and updated the _citation_author_name data item value.

 Antanas Vaitkus,
 2021-05-03
;
_cod_original_sg_symbol_H-M 'P 21/c'
_cod_original_formula_sum 'C6 H18 N2 Cl2'
_cod_database_code 5900029

loop_
_atom_site_label
_atom_site_type_symbol
_atom_site_symmetry_multiplicity
_atom_site_Wyckoff_symbol
_atom_site_fract_x
_atom_site_fract_y
_atom_site_fract_z
Cl1 Cl1 4 e 0.078 0.226 0.218
Cl2 Cl2 4 e 0.128 0.460 0.390
N1 N1 4 e 0.467 -0.128 0.243
C1 C1 4 e 0.330 -0.058 0.304
C2 C2 4 e 0.539 0.012 0.344
C3 C3 4 e 0.374 0.810 0.400
C4 C4 4 e 0.565 0.156 0.436
C5 C5 4 e 0.400 0.232 0.487
C6 C6 4 e 0.604 0.302 0.525
N2 N2 4 e 0.422 0.380 0.565

loop_
_citation_author_citation_id
_citation_author_ordinal
_citation_author_name
1 1 'Kitajgorodskij, A. I.'

loop_
_citation_id
_citation_coordinate_linkage
_citation_title
_citation_book_title
_citation_country
_citation_page_first
_citation_page_last
_citation_year
_citation_book_publisher
_cod_citation_special_details
1 yes ? 'Organicheskaja Kristallokhimija' USSR ? ? 1955 'Izdatel'stvo Akademii Nauk SSSR'
;

Coordinates are presented as published in this book, Kitajgorodskij's
"Organicheskaja Kristallokhimija", keyed in manually.

Saulius Gra\<zulis
;

loop_
_geom_angle
_geom_angle_atom_site_label_1
_geom_angle_atom_site_label_2
_geom_angle_atom_site_label_3
115 N1 C1 C2
115 C1 C2 C3
116 C3 C4 C5
115 C5 C6 N2

loop_
_geom_bond_atom_site_label_1
_geom_bond_atom_site_label_2
_geom_bond_distance
N1 C1 1.51(4)
C1 C2 1.50(4)
C2 C3 1.55(4)
C3 C4 1.50(4)
C4 C5 1.55(4)
C5 C6 1.50(4)
C6 N2 1.51(4)
